data_7202120
loop_
_publ_author_name
'Kong, Xiang-Jian'
'Ren, Yan-Ping'
'Long, La-Sheng'
'Huang, Rong-Bin'
'Zheng, Lan-Sun'
'Kurmoo, Mohamedally'

_publ_section_title
;
 Influence of reaction conditions on the channel shape of 3d-4f
 heterometallic metal--organic framework
;
_journal_issue 10
_journal_name_full CrystEngComm
_journal_page_first 1309
_journal_paper_doi 10.1039/b804966a
_journal_volume 10
_journal_year 2008
_chemical_formula_sum 'C15 H24 La2 N3 Ni1.5 O22.5'
_chemical_formula_weight 972.26
_chemical_name_systematic
;
?
;
_space_group_IT_number 2
_symmetry_cell_setting triclinic
_symmetry_space_group_name_Hall '-P 1'
_symmetry_space_group_name_H-M 'P -1'
_atom_sites_solution_hydrogens geom
_atom_sites_solution_primary direct
_atom_sites_solution_secondary difmap
_audit_creation_method SHELXL-97
_cell_angle_alpha 74.624(4)
_cell_angle_beta 89.392(4)
_cell_angle_gamma 87.687(3)
_cell_formula_units_Z 2
_cell_length_a 7.2005(15)
_cell_length_b 12.813(3)
_cell_length_c 14.723(3)
_cell_measurement_reflns_used 5146
_cell_measurement_temperature 123(2)
_cell_measurement_theta_max 28.363
_cell_measurement_theta_min 2.457
_cell_volume 1308.7(5)
_computing_cell_refinement 'SHELXTL-Plus (Sheldrick, 1990)'
_computing_data_collection 'SHELXTL-Plus (Sheldrick, 1990)'
_computing_data_reduction 'SHELXTL-Plus (Sheldrick, 1990)'
_computing_molecular_graphics 'SHELXTL V.5.0 (Sheldrick, 1997)'
_computing_publication_material 'SHELXL-97 (Sheldrick, 1997)'
_computing_structure_refinement 'SHELXL-97 (Sheldrick, 1997)'
_computing_structure_solution 'SHELXS-97 (Sheldrick, 1990)'
_diffrn_ambient_temperature 123(2)
_diffrn_measured_fraction_theta_full 0.967
_diffrn_measured_fraction_theta_max 0.967
_diffrn_measurement_device_type 'Bruker Smart Apex CCD area detector'
_diffrn_measurement_method 'phi and omega scans'
_diffrn_radiation_monochromator graphite
_diffrn_radiation_source 'fine-focus sealed tube'
_diffrn_radiation_type MoK\a
_diffrn_radiation_wavelength 0.71073
_diffrn_reflns_av_R_equivalents 0.0313
_diffrn_reflns_av_sigmaI/netI 0.0580
_diffrn_reflns_limit_h_max 8
_diffrn_reflns_limit_h_min -8
_diffrn_reflns_limit_k_max 15
_diffrn_reflns_limit_k_min -15
_diffrn_reflns_limit_l_max 14
_diffrn_reflns_limit_l_min -18
_diffrn_reflns_number 7030
_diffrn_reflns_theta_full 26.00
_diffrn_reflns_theta_max 26.00
_diffrn_reflns_theta_min 2.46
_exptl_absorpt_coefficient_mu 4.376
_exptl_absorpt_correction_T_max 0.8109
_exptl_absorpt_correction_T_min 0.3096
_exptl_absorpt_correction_type multi-scan
_exptl_absorpt_process_details sadabs
_exptl_crystal_colour purple
_exptl_crystal_density_diffrn 2.467
_exptl_crystal_density_meas ?
_exptl_crystal_density_method .
_exptl_crystal_description block
_exptl_crystal_F_000 942
_exptl_crystal_size_max 0.35
_exptl_crystal_size_mid 0.08
_exptl_crystal_size_min 0.05
_refine_diff_density_max 1.674
_refine_diff_density_min -1.695
_refine_diff_density_rms 0.200
_refine_ls_extinction_method none
_refine_ls_goodness_of_fit_ref 1.043
_refine_ls_hydrogen_treatment constr
_refine_ls_matrix_type full
_refine_ls_number_parameters 412
_refine_ls_number_reflns 4976
_refine_ls_number_restraints 0
_refine_ls_restrained_S_all 1.043
_refine_ls_R_factor_all 0.0438
_refine_ls_R_factor_gt 0.0397
_refine_ls_shift/su_max 0.006
_refine_ls_shift/su_mean 0.000
_refine_ls_structure_factor_coef Fsqd
_refine_ls_weighting_details 'calc w=1/[\s^2^(Fo^2^)+(0.0536P)^2^+2.3558P] where P=(Fo^2^+2Fc^2^)/3'
_refine_ls_weighting_scheme calc
_refine_ls_wR_factor_gt 0.1018
_refine_ls_wR_factor_ref 0.1046
_reflns_number_gt 4554
_reflns_number_total 4976
_reflns_threshold_expression >2sigma(I)
_cod_data_source_file b804966a.txt
_cod_data_source_block complex1
_cod_original_sg_symbol_H-M p-1
_cod_original_formula_sum 'C15 H24 La2 N3 Ni1.50 O22.50'
_cod_database_code 7202120

loop_
_symmetry_equiv_pos_as_xyz
'x, y, z'
'-x, -y, -z'

loop_
_atom_site_label
_atom_site_type_symbol
_atom_site_fract_x
_atom_site_fract_y
_atom_site_fract_z
_atom_site_U_iso_or_equiv
_atom_site_adp_type
_atom_site_occupancy
_atom_site_symmetry_multiplicity
_atom_site_calc_flag
_atom_site_refinement_flags
_atom_site_disorder_assembly
_atom_site_disorder_group
La1 La 0.25276(3) -0.874453(15) 0.324820(14) 0.00877(5) Uani 1 1 d . . .
La2 La -0.32524(3) -0.459426(15) 0.256796(14) 0.00920(5) Uani 1 1 d . . .
Ni1 Ni 0.0000 -0.5000 0.0000 0.01061(15) Uani 1 2 d S . .
Ni2 Ni -0.03715(6) -0.17330(3) 0.29993(3) 0.00945(11) Uani 1 1 d . . .
O1 O -0.4737(4) -0.9892(2) 0.3324(2) 0.0210(7) Uani 1 1 d . . .
O2 O -0.2552(4) -1.1161(2) 0.36349(18) 0.0149(6) Uani 1 1 d . . .
C1 C -0.3324(6) -1.0333(3) 0.2029(3) 0.0232(10) Uani 1 1 d . . .
H1A H -0.4441 -1.0604 0.1793 0.028 Uiso 1 1 calc R . .
H1B H -0.3256 -0.9553 0.1706 0.028 Uiso 1 1 calc R . .
C2 C -0.3531(5) -1.0466(3) 0.3067(3) 0.0153(9) Uani 1 1 d . . .
N1 N -0.1668(4) -1.0910(2) 0.1786(2) 0.0114(7) Uani 1 1 d . . .
H1C H -0.2018 -1.1393 0.1453 0.014 Uiso 1 1 calc R . .
C3 C -0.0273(6) -1.0197(3) 0.1251(3) 0.0162(9) Uani 1 1 d . . .
H3A H -0.0898 -0.9559 0.0816 0.019 Uiso 1 1 calc R . .
H3B H 0.0479 -1.0589 0.0870 0.019 Uiso 1 1 calc R . .
C4 C 0.0978(5) -0.9829(3) 0.1912(3) 0.0117(8) Uani 1 1 d . . .
O3 O 0.2148(4) -0.91370(19) 0.15973(18) 0.0141(6) Uani 1 1 d . . .
O4 O 0.0778(4) -1.0231(2) 0.27850(18) 0.0153(6) Uani 1 1 d . . .
O5 O 0.2169(4) -0.55861(19) 0.08813(18) 0.0146(6) Uani 1 1 d . . .
O6 O 0.4561(4) -0.5050(2) 0.1528(2) 0.0198(7) Uani 1 1 d . . .
C5 C 0.2970(6) -0.3734(3) 0.0368(3) 0.0200(10) Uani 1 1 d . . .
H5A H 0.2920 -0.3234 0.0779 0.024 Uiso 1 1 calc R . .
H5B H 0.4067 -0.3558 -0.0048 0.024 Uiso 1 1 calc R . .
C6 C 0.3225(5) -0.4860(3) 0.0967(3) 0.0130(8) Uani 1 1 d . . .
N2 N 0.1284(4) -0.3542(2) -0.0219(2) 0.0122(7) Uani 1 1 d . . .
H2A H 0.1599 -0.3284 -0.0851 0.015 Uiso 1 1 calc R . .
C7 C -0.0117(5) -0.2819(3) 0.0040(3) 0.0166(9) Uani 1 1 d . . .
H7A H -0.0876 -0.2460 -0.0521 0.020 Uiso 1 1 calc R . .
H7B H 0.0510 -0.2250 0.0249 0.020 Uiso 1 1 calc R . .
C8 C -0.1373(5) -0.3407(3) 0.0813(3) 0.0115(8) Uani 1 1 d . . .
O7 O -0.2439(4) -0.2890(2) 0.12132(19) 0.0183(7) Uani 1 1 d . . .
O8 O -0.1296(4) -0.44245(19) 0.10246(18) 0.0137(6) Uani 1 1 d . . .
O9 O 0.4322(4) -0.3273(2) 0.2591(2) 0.0241(7) Uani 1 1 d . . .
O10 O 0.1800(4) -0.2231(2) 0.2336(2) 0.0182(7) Uani 1 1 d . . .
C9 C 0.2647(6) -0.3119(3) 0.3914(3) 0.0203(10) Uani 1 1 d . . .
H9A H 0.2576 -0.3914 0.4161 0.024 Uiso 1 1 calc R . .
H9B H 0.3741 -0.2893 0.4205 0.024 Uiso 1 1 calc R . .
C10 C 0.2928(5) -0.2852(3) 0.2871(3) 0.0147(9) Uani 1 1 d . . .
N3 N 0.0964(4) -0.2600(2) 0.4198(2) 0.0114(7) Uani 1 1 d . . .
H3C H 0.1285 -0.2140 0.4560 0.014 Uiso 1 1 calc R . .
C11 C -0.0408(5) -0.3360(3) 0.4701(3) 0.0142(9) Uani 1 1 d . . .
H11A H -0.1167 -0.3013 0.5113 0.017 Uiso 1 1 calc R . .
H11B H 0.0246 -0.4009 0.5106 0.017 Uiso 1 1 calc R . .
C12 C -0.1654(5) -0.3696(3) 0.4036(3) 0.0114(8) Uani 1 1 d . . .
O11 O -0.1580(4) -0.31948(19) 0.31821(18) 0.0130(6) Uani 1 1 d . . .
O12 O -0.2721(4) -0.4448(2) 0.43265(18) 0.0159(6) Uani 1 1 d . . .
O13 O -0.0074(4) -0.54064(19) 0.31011(18) 0.0140(6) Uani 1 1 d . . .
O14 O 0.1952(4) -0.67979(19) 0.32903(18) 0.0121(6) Uani 1 1 d . . .
C13 C 0.0448(5) -0.6306(3) 0.3013(2) 0.0098(8) Uani 1 1 d . . .
C14 C -0.0876(5) -0.6902(3) 0.2535(2) 0.0109(8) Uani 1 1 d . . .
O15 O -0.2483(4) -0.64823(19) 0.23794(19) 0.0151(6) Uani 1 1 d . . .
O16 O -0.0262(4) -0.77230(19) 0.23309(18) 0.0143(6) Uani 1 1 d . . .
C15 C -0.0672(5) -0.9490(3) 0.4899(2) 0.0106(8) Uani 1 1 d . . .
O17 O -0.2149(3) -0.95823(19) 0.53506(18) 0.0131(6) Uani 1 1 d . . .
O18 O -0.0141(4) -0.86716(19) 0.43323(19) 0.0147(6) Uani 1 1 d . . .
O1W O 0.4395(4) -0.8480(2) 0.46389(18) 0.0156(6) Uani 1 1 d . . .
O2W O 0.4475(4) -0.7478(2) 0.20072(19) 0.0162(7) Uani 1 1 d . . .
O3W O -0.5328(4) -0.5739(2) 0.37809(19) 0.0191(7) Uani 1 1 d . . .
O4W O 0.4810(12) -0.8696(7) 0.0040(6) 0.054(2) Uani 0.50 1 d P . .
O4W' O 0.3624(19) -0.9465(9) 0.0003(8) 0.096(4) Uani 0.50 1 d P . .
O5W O 0.6534(19) -0.8771(7) -0.0440(8) 0.104(4) Uani 0.50 1 d P . .

loop_
_atom_site_aniso_label
_atom_site_aniso_U_11
_atom_site_aniso_U_22
_atom_site_aniso_U_33
_atom_site_aniso_U_23
_atom_site_aniso_U_13
_atom_site_aniso_U_12
La1 0.00573(10) 0.00805(9) 0.01197(10) -0.00168(7) 0.00032(8) -0.00026(8)
La2 0.00517(10) 0.00907(9) 0.01333(10) -0.00289(8) -0.00125(8) -0.00003(8)
Ni1 0.0069(3) 0.0140(3) 0.0114(3) -0.0037(2) -0.0010(2) -0.0024(2)
Ni2 0.0068(2) 0.0083(2) 0.0124(2) -0.00141(17) 0.00026(18) 0.00072(18)
O1 0.0171(14) 0.0201(13) 0.0239(15) -0.0036(11) 0.0053(12) 0.0074(12)
O2 0.0132(13) 0.0154(12) 0.0153(13) -0.0031(10) -0.0001(10) 0.0034(11)
C1 0.017(2) 0.030(2) 0.021(2) -0.0050(17) -0.0032(16) 0.0130(17)
C2 0.0064(17) 0.0121(16) 0.025(2) -0.0019(15) 0.0015(15) 0.0000(14)
N1 0.0141(16) 0.0097(13) 0.0116(14) -0.0048(11) 0.0010(12) -0.0004(12)
C3 0.0167(19) 0.0158(17) 0.0167(18) -0.0042(14) -0.0004(15) -0.0084(15)
C4 0.0086(17) 0.0124(16) 0.0137(17) -0.0029(14) -0.0025(14) 0.0006(14)
O3 0.0129(13) 0.0121(11) 0.0165(13) -0.0023(10) 0.0002(10) -0.0026(10)
O4 0.0179(14) 0.0128(12) 0.0134(13) 0.0005(10) -0.0014(11) -0.0046(11)
O5 0.0125(13) 0.0124(11) 0.0177(13) -0.0018(10) -0.0063(11) -0.0007(10)
O6 0.0144(14) 0.0185(12) 0.0268(15) -0.0061(11) -0.0067(11) -0.0018(11)
C5 0.0137(19) 0.0188(18) 0.027(2) -0.0038(16) -0.0065(16) -0.0069(16)
C6 0.0074(17) 0.0178(16) 0.0151(17) -0.0067(14) -0.0010(14) -0.0003(14)
N2 0.0102(15) 0.0156(14) 0.0103(15) -0.0027(12) -0.0008(12) 0.0002(12)
C7 0.0117(19) 0.0105(16) 0.025(2) 0.0005(15) 0.0017(16) -0.0013(15)
C8 0.0087(17) 0.0135(16) 0.0129(17) -0.0044(13) -0.0039(14) 0.0014(14)
O7 0.0167(14) 0.0180(12) 0.0226(14) -0.0095(11) 0.0028(11) -0.0017(11)
O8 0.0149(13) 0.0114(11) 0.0141(13) -0.0020(10) 0.0008(10) -0.0013(10)
O9 0.0142(14) 0.0260(14) 0.0320(16) -0.0088(12) 0.0047(12) 0.0056(12)
O10 0.0123(14) 0.0179(13) 0.0218(14) -0.0013(11) 0.0010(11) 0.0048(11)
C9 0.0119(19) 0.0205(19) 0.025(2) -0.0006(16) -0.0012(16) 0.0062(16)
C10 0.0069(17) 0.0105(16) 0.027(2) -0.0061(15) 0.0027(15) -0.0005(14)
N3 0.0048(14) 0.0134(14) 0.0153(15) -0.0023(12) -0.0020(12) -0.0021(12)
C11 0.0170(19) 0.0136(17) 0.0102(17) 0.0006(14) -0.0020(15) -0.0027(15)
C12 0.0078(17) 0.0106(15) 0.0169(18) -0.0057(13) 0.0017(14) 0.0013(14)
O11 0.0132(13) 0.0110(11) 0.0130(12) 0.0001(10) -0.0004(10) -0.0019(10)
O12 0.0169(14) 0.0137(12) 0.0153(13) 0.0002(10) 0.0014(11) -0.0053(11)
O13 0.0113(13) 0.0118(11) 0.0193(13) -0.0050(10) -0.0028(10) 0.0004(10)
O14 0.0090(12) 0.0115(11) 0.0167(13) -0.0049(10) 0.0003(10) -0.0019(10)
C13 0.0068(17) 0.0109(15) 0.0112(17) -0.0018(13) 0.0031(13) -0.0019(14)
C14 0.0101(17) 0.0101(16) 0.0091(17) 0.0039(13) 0.0020(14) -0.0054(14)
O15 0.0065(12) 0.0124(11) 0.0268(14) -0.0059(10) -0.0053(11) 0.0008(10)
O16 0.0109(13) 0.0138(12) 0.0191(13) -0.0062(10) -0.0028(10) 0.0018(10)
C15 0.0084(17) 0.0165(16) 0.0083(16) -0.0059(13) -0.0046(13) -0.0001(14)
O17 0.0045(12) 0.0126(11) 0.0210(14) -0.0025(10) 0.0022(10) 0.0011(10)
O18 0.0125(13) 0.0101(11) 0.0194(13) -0.0008(10) 0.0057(11) -0.0013(10)
O1W 0.0152(14) 0.0152(12) 0.0163(13) -0.0040(10) -0.0026(11) 0.0006(11)
O2W 0.0139(13) 0.0114(11) 0.0225(14) -0.0025(10) 0.0051(11) -0.0046(10)
O3W 0.0173(14) 0.0186(12) 0.0212(14) -0.0035(11) 0.0003(11) -0.0111(11)
O4W 0.051(5) 0.064(5) 0.047(5) -0.010(4) 0.005(4) -0.017(4)
O4W' 0.118(10) 0.099(8) 0.065(7) -0.014(6) -0.002(7) 0.018(8)
O5W 0.169(11) 0.056(5) 0.101(7) -0.051(5) -0.052(7) 0.052(6)

loop_
_atom_type_symbol
_atom_type_description
_atom_type_scat_dispersion_real
_atom_type_scat_dispersion_imag
_atom_type_scat_source
C C 0.0033 0.0016 'International Tables Vol C Tables 4.2.6.8 and 6.1.1.4'
H H 0.0000 0.0000 'International Tables Vol C Tables 4.2.6.8 and 6.1.1.4'
N N 0.0061 0.0033 'International Tables Vol C Tables 4.2.6.8 and 6.1.1.4'
O O 0.0106 0.0060 'International Tables Vol C Tables 4.2.6.8 and 6.1.1.4'
Ni Ni 0.3393 1.1124 'International Tables Vol C Tables 4.2.6.8 and 6.1.1.4'
La La -0.2871 2.4523 'International Tables Vol C Tables 4.2.6.8 and 6.1.1.4'

loop_
_geom_angle_atom_site_label_1
_geom_angle_atom_site_label_2
_geom_angle_atom_site_label_3
_geom_angle
_geom_angle_site_symmetry_1
_geom_angle_site_symmetry_3
_geom_angle_publ_flag
O1 La1 O18 134.68(9) 1_655 . ?
O1 La1 O14 133.93(9) 1_655 . ?
O18 La1 O14 71.73(8) . . ?
O1 La1 O16 149.88(9) 1_655 . ?
O18 La1 O16 69.47(9) . . ?
O14 La1 O16 63.01(8) . . ?
O1 La1 O2W 81.14(9) 1_655 . ?
O18 La1 O2W 139.95(8) . . ?
O14 La1 O2W 69.13(8) . . ?
O16 La1 O2W 85.39(8) . . ?
O1 La1 O1W 75.07(9) 1_655 . ?
O18 La1 O1W 82.20(9) . . ?
O14 La1 O1W 73.00(8) . . ?
O16 La1 O1W 133.01(8) . . ?
O2W La1 O1W 94.19(9) . . ?
O1 La1 O4 86.64(9) 1_655 . ?
O18 La1 O4 85.83(9) . . ?
O14 La1 O4 138.35(8) . . ?
O16 La1 O4 76.50(8) . . ?
O2W La1 O4 118.89(9) . . ?
O1W La1 O4 139.30(8) . . ?
O1 La1 O17 72.36(9) 1_655 2_536 ?
O18 La1 O17 63.40(8) . 2_536 ?
O14 La1 O17 125.51(8) . 2_536 ?
O16 La1 O17 121.71(8) . 2_536 ?
O2W La1 O17 152.37(8) . 2_536 ?
O1W La1 O17 71.83(8) . 2_536 ?
O4 La1 O17 68.02(8) . 2_536 ?
O1 La1 O3 82.82(9) 1_655 . ?
O18 La1 O3 123.14(9) . . ?
O14 La1 O3 116.02(8) . . ?
O16 La1 O3 67.21(8) . . ?
O2W La1 O3 69.36(8) . . ?
O1W La1 O3 154.36(9) . . ?
O4 La1 O3 49.72(8) . . ?
O17 La1 O3 113.77(8) 2_536 . ?
O1 La1 C4 87.86(10) 1_655 . ?
O18 La1 C4 102.86(10) . . ?
O14 La1 C4 127.48(9) . . ?
O16 La1 C4 66.35(9) . . ?
O2W La1 C4 94.27(10) . . ?
O1W La1 C4 159.51(9) . . ?
O4 La1 C4 25.27(9) . . ?
O17 La1 C4 92.46(9) 2_536 . ?
O3 La1 C4 24.96(9) . . ?
O9 La2 O6 80.18(10) 1_455 1_455 ?
O9 La2 O3W 80.95(9) 1_455 . ?
O6 La2 O3W 81.26(9) 1_455 . ?
O9 La2 O13 149.24(10) 1_455 . ?
O6 La2 O13 130.57(9) 1_455 . ?
O3W La2 O13 102.15(9) . . ?
O9 La2 O15 145.37(9) 1_455 . ?
O6 La2 O15 69.63(9) 1_455 . ?
O3W La2 O15 78.12(9) . . ?
O13 La2 O15 63.21(8) . . ?
O9 La2 O11 77.49(9) 1_455 . ?
O6 La2 O11 151.05(8) 1_455 . ?
O3W La2 O11 112.80(9) . . ?
O13 La2 O11 73.13(8) . . ?
O15 La2 O11 136.33(8) . . ?
O9 La2 O7 74.68(9) 1_455 . ?
O6 La2 O7 88.62(9) 1_455 . ?
O3W La2 O7 154.89(9) . . ?
O13 La2 O7 101.89(8) . . ?
O15 La2 O7 119.74(9) . . ?
O11 La2 O7 67.89(8) . . ?
O9 La2 O8 119.25(9) 1_455 . ?
O6 La2 O8 77.48(9) 1_455 . ?
O3W La2 O8 147.03(9) . . ?
O13 La2 O8 74.17(8) . . ?
O15 La2 O8 70.99(8) . . ?
O11 La2 O8 97.69(8) . . ?
O7 La2 O8 49.24(8) . . ?
O9 La2 O12 82.23(9) 1_455 . ?
O6 La2 O12 144.36(9) 1_455 . ?
O3W La2 O12 65.47(9) . . ?
O13 La2 O12 71.81(8) . . ?
O15 La2 O12 112.91(8) . . ?
O11 La2 O12 49.06(8) . . ?
O7 La2 O12 116.11(8) . . ?
O8 La2 O12 138.00(8) . . ?
O9 La2 C12 82.31(10) 1_455 . ?
O6 La2 C12 161.43(10) 1_455 . ?
O3W La2 C12 89.96(10) . . ?
O13 La2 C12 67.19(9) . . ?
O15 La2 C12 124.66(9) . . ?
O11 La2 C12 24.82(8) . . ?
O7 La2 C12 92.69(9) . . ?
O8 La2 C12 116.93(9) . . ?
O12 La2 C12 24.70(9) . . ?
O9 La2 C8 98.00(10) 1_455 . ?
O6 La2 C8 85.07(10) 1_455 . ?
O3W La2 C8 166.27(10) . . ?
O13 La2 C8 85.81(9) . . ?
O15 La2 C8 95.97(9) . . ?
O11 La2 C8 80.07(9) . . ?
O7 La2 C8 24.54(9) . . ?
O8 La2 C8 24.99(9) . . ?
O12 La2 C8 128.11(9) . . ?
C12 La2 C8 103.50(10) . . ?
O5 Ni1 O5 180.00(14) . 2_545 ?
O5 Ni1 O8 89.82(11) . 2_545 ?
O5 Ni1 O8 90.18(11) 2_545 2_545 ?
O5 Ni1 O8 90.18(11) . . ?
O5 Ni1 O8 89.82(11) 2_545 . ?
O8 Ni1 O8 180.0 2_545 . ?
O5 Ni1 N2 84.15(11) . . ?
O5 Ni1 N2 95.85(11) 2_545 . ?
O8 Ni1 N2 99.36(11) 2_545 . ?
O8 Ni1 N2 80.64(11) . . ?
O5 Ni1 N2 95.85(11) . 2_545 ?
O5 Ni1 N2 84.15(11) 2_545 2_545 ?
O8 Ni1 N2 80.64(11) 2_545 2_545 ?
O8 Ni1 N2 99.36(11) . 2_545 ?
N2 Ni1 N2 180.0 . 2_545 ?
O10 Ni2 O2 177.46(10) . 1_565 ?
O10 Ni2 N1 94.08(12) . 1_565 ?
O2 Ni2 N1 84.31(11) 1_565 1_565 ?
O10 Ni2 N3 84.35(12) . . ?
O2 Ni2 N3 97.29(12) 1_565 . ?
N1 Ni2 N3 178.08(12) 1_565 . ?
O10 Ni2 O11 90.98(11) . . ?
O2 Ni2 O11 91.21(11) 1_565 . ?
N1 Ni2 O11 98.77(11) 1_565 . ?
N3 Ni2 O11 80.17(11) . . ?
O10 Ni2 O4 89.79(11) . 1_565 ?
O2 Ni2 O4 87.99(11) 1_565 1_565 ?
N1 Ni2 O4 79.44(11) 1_565 1_565 ?
N3 Ni2 O4 101.64(11) . 1_565 ?
O11 Ni2 O4 178.10(10) . 1_565 ?
C2 O1 La1 158.7(3) . 1_455 ?
C2 O2 Ni2 112.4(3) . 1_545 ?
N1 C1 C2 113.2(3) . . ?
N1 C1 H1A 108.9 . . ?
C2 C1 H1A 108.9 . . ?
N1 C1 H1B 108.9 . . ?
C2 C1 H1B 108.9 . . ?
H1A C1 H1B 107.8 . . ?
O1 C2 O2 122.5(4) . . ?
O1 C2 C1 117.4(3) . . ?
O2 C2 C1 120.0(4) . . ?
C3 N1 C1 114.0(3) . . ?
C3 N1 Ni2 105.1(2) . 1_545 ?
C1 N1 Ni2 108.4(2) . 1_545 ?
C3 N1 H1C 109.7 . . ?
C1 N1 H1C 109.7 . . ?
Ni2 N1 H1C 109.7 1_545 . ?
N1 C3 C4 110.2(3) . . ?
N1 C3 H3A 109.6 . . ?
C4 C3 H3A 109.6 . . ?
N1 C3 H3B 109.6 . . ?
C4 C3 H3B 109.6 . . ?
H3A C3 H3B 108.1 . . ?
O3 C4 O4 121.5(3) . . ?
O3 C4 C3 120.4(3) . . ?
O4 C4 C3 118.1(3) . . ?
O3 C4 La1 63.2(2) . . ?
O4 C4 La1 60.33(19) . . ?
C3 C4 La1 164.6(3) . . ?
C4 O3 La1 91.8(2) . . ?
C4 O4 Ni2 108.6(2) . 1_545 ?
C4 O4 La1 94.4(2) . . ?
Ni2 O4 La1 155.78(12) 1_545 . ?
C6 O5 Ni1 113.0(2) . . ?
C6 O6 La2 154.4(3) . 1_655 ?
N2 C5 C6 114.1(3) . . ?
N2 C5 H5A 108.7 . . ?
C6 C5 H5A 108.7 . . ?
N2 C5 H5B 108.7 . . ?
C6 C5 H5B 108.7 . . ?
H5A C5 H5B 107.6 . . ?
O6 C6 O5 122.4(3) . . ?
O6 C6 C5 116.9(3) . . ?
O5 C6 C5 120.7(3) . . ?
C7 N2 C5 114.3(3) . . ?
C7 N2 Ni1 104.4(2) . . ?
C5 N2 Ni1 107.6(2) . . ?
C7 N2 H2A 110.1 . . ?
C5 N2 H2A 110.1 . . ?
Ni1 N2 H2A 110.1 . . ?
N2 C7 C8 112.4(3) . . ?
N2 C7 H7A 109.1 . . ?
C8 C7 H7A 109.1 . . ?
N2 C7 H7B 109.1 . . ?
C8 C7 H7B 109.1 . . ?
H7A C7 H7B 107.9 . . ?
O7 C8 O8 122.4(3) . . ?
O7 C8 C7 120.1(3) . . ?
O8 C8 C7 117.5(3) . . ?
O7 C8 La2 61.57(19) . . ?
O8 C8 La2 61.93(19) . . ?
C7 C8 La2 169.5(3) . . ?
C8 O7 La2 93.9(2) . . ?
C8 O8 Ni1 111.8(2) . . ?
C8 O8 La2 93.1(2) . . ?
Ni1 O8 La2 154.70(12) . . ?
C10 O9 La2 158.6(3) . 1_655 ?
C10 O10 Ni2 114.1(3) . . ?
N3 C9 C10 113.7(3) . . ?
N3 C9 H9A 108.8 . . ?
C10 C9 H9A 108.8 . . ?
N3 C9 H9B 108.8 . . ?
C10 C9 H9B 108.8 . . ?
H9A C9 H9B 107.7 . . ?
O9 C10 O10 123.5(4) . . ?
O9 C10 C9 116.5(3) . . ?
O10 C10 C9 120.0(3) . . ?
C11 N3 C9 114.4(3) . . ?
C11 N3 Ni2 104.7(2) . . ?
C9 N3 Ni2 107.8(2) . . ?
C11 N3 H3C 109.9 . . ?
C9 N3 H3C 109.9 . . ?
Ni2 N3 H3C 109.9 . . ?
N3 C11 C12 111.6(3) . . ?
N3 C11 H11A 109.3 . . ?
C12 C11 H11A 109.3 . . ?
N3 C11 H11B 109.3 . . ?
C12 C11 H11B 109.3 . . ?
H11A C11 H11B 108.0 . . ?
O12 C12 O11 121.7(3) . . ?
O12 C12 C11 120.5(3) . . ?
O11 C12 C11 117.8(3) . . ?
O12 C12 La2 64.5(2) . . ?
O11 C12 La2 59.02(19) . . ?
C11 C12 La2 165.7(3) . . ?
C12 O11 Ni2 111.3(2) . . ?
C12 O11 La2 96.2(2) . . ?
Ni2 O11 La2 152.40(12) . . ?
C12 O12 La2 90.8(2) . . ?
C13 O13 La2 121.6(2) . . ?
C13 O14 La1 120.9(2) . . ?
O13 C13 O14 126.6(3) . . ?
O13 C13 C14 117.8(3) . . ?
O14 C13 C14 115.6(3) . . ?
O16 C14 O15 126.8(4) . . ?
O16 C14 C13 117.7(3) . . ?
O15 C14 C13 115.5(3) . . ?
C14 O15 La2 121.0(2) . . ?
C14 O16 La1 118.1(2) . . ?
O18 C15 O17 126.7(3) . . ?
O18 C15 C15 116.8(4) . 2_536 ?
O17 C15 C15 116.5(4) . 2_536 ?
C15 O17 La1 118.8(2) . 2_536 ?
C15 O18 La1 121.5(2) . . ?
O4W' O4W O5W 114.0(9) . . ?

loop_
_geom_bond_atom_site_label_1
_geom_bond_atom_site_label_2
_geom_bond_distance
_geom_bond_site_symmetry_2
_geom_bond_publ_flag
La1 O1 2.395(3) 1_655 ?
La1 O18 2.499(3) . ?
La1 O14 2.529(2) . ?
La1 O16 2.546(3) . ?
La1 O2W 2.549(3) . ?
La1 O1W 2.565(3) . ?
La1 O4 2.565(3) . ?
La1 O17 2.572(2) 2_536 ?
La1 O3 2.628(3) . ?
La1 C4 2.943(4) . ?
La2 O9 2.389(3) 1_455 ?
La2 O6 2.401(3) 1_455 ?
La2 O3W 2.511(3) . ?
La2 O13 2.520(3) . ?
La2 O15 2.546(3) . ?
La2 O11 2.558(3) . ?
La2 O7 2.619(3) . ?
La2 O8 2.625(3) . ?
La2 O12 2.677(3) . ?
La2 C12 2.966(4) . ?
La2 C8 2.971(4) . ?
Ni1 O5 2.029(3) . ?
Ni1 O5 2.029(3) 2_545 ?
Ni1 O8 2.048(3) 2_545 ?
Ni1 O8 2.048(3) . ?
Ni1 N2 2.064(3) . ?
Ni1 N2 2.064(3) 2_545 ?
Ni2 O10 2.005(3) . ?
Ni2 O2 2.029(3) 1_565 ?
Ni2 N1 2.033(3) 1_565 ?
Ni2 N3 2.045(3) . ?
Ni2 O11 2.049(3) . ?
Ni2 O4 2.071(3) 1_565 ?
O1 C2 1.236(5) . ?
O1 La1 2.395(3) 1_455 ?
O2 C2 1.248(4) . ?
O2 Ni2 2.029(3) 1_545 ?
C1 N1 1.467(5) . ?
C1 C2 1.498(6) . ?
C1 H1A 0.9900 . ?
C1 H1B 0.9900 . ?
N1 C3 1.463(5) . ?
N1 Ni2 2.033(3) 1_545 ?
N1 H1C 0.9300 . ?
C3 C4 1.510(5) . ?
C3 H3A 0.9900 . ?
C3 H3B 0.9900 . ?
C4 O3 1.243(4) . ?
C4 O4 1.260(4) . ?
O4 Ni2 2.071(3) 1_545 ?
O5 C6 1.258(5) . ?
O6 C6 1.248(5) . ?
O6 La2 2.401(3) 1_655 ?
C5 N2 1.472(5) . ?
C5 C6 1.483(5) . ?
C5 H5A 0.9900 . ?
C5 H5B 0.9900 . ?
N2 C7 1.458(5) . ?
N2 H2A 0.9300 . ?
C7 C8 1.503(5) . ?
C7 H7A 0.9900 . ?
C7 H7B 0.9900 . ?
C8 O7 1.237(5) . ?
C8 O8 1.257(4) . ?
O9 C10 1.238(5) . ?
O9 La2 2.389(3) 1_655 ?
O10 C10 1.242(4) . ?
C9 N3 1.469(5) . ?
C9 C10 1.495(6) . ?
C9 H9A 0.9900 . ?
C9 H9B 0.9900 . ?
N3 C11 1.467(5) . ?
N3 H3C 0.9300 . ?
C11 C12 1.491(5) . ?
C11 H11A 0.9900 . ?
C11 H11B 0.9900 . ?
C12 O12 1.239(4) . ?
C12 O11 1.252(4) . ?
O13 C13 1.236(4) . ?
O14 C13 1.247(4) . ?
C13 C14 1.532(5) . ?
C14 O16 1.233(5) . ?
C14 O15 1.253(4) . ?
C15 O18 1.227(4) . ?
C15 O17 1.241(4) . ?
C15 C15 1.558(7) 2_536 ?
O17 La1 2.572(2) 2_536 ?
O4W O4W' 1.342(15) . ?
O4W O5W 1.434(15) . ?
